data_7156233
loop_
_publ_author_name
'Liu, Xiaozu'
'Zhou, Yuxiang'
'Chen, Guojun'
'Yang, Zhongqin'
'Li, Qin'
'Liu, Peijun'

_publ_section_title
;
 Iodine-catalyzed oxidative annulation of 3-cyanoacetylindoles with
 benzylamines: facile access to 5-(3-indolyl)oxazoles.
;
_journal_issue 19
_journal_name_full 'Organic &amp; biomolecular chemistry'
_journal_page_first 3572
_journal_page_last 3575
_journal_paper_doi 10.1039/c8ob00833g
_journal_volume 16
_journal_year 2018
_chemical_absolute_configuration ukn
_chemical_formula_moiety 'C18 H11 N3 O'
_chemical_formula_sum 'C18 H11 N3 O'
_chemical_formula_weight 285.30
_space_group_crystal_system monoclinic
_space_group_IT_number 7
_space_group_name_Hall 'P -2yc'
_space_group_name_H-M_alt 'P 1 c 1'
_symmetry_space_group_name_Hall 'P -2yc'
_symmetry_space_group_name_H-M 'P 1 c 1'
_atom_sites_solution_hydrogens geom
_atom_sites_solution_primary dual
_audit_creation_date 2018-01-23
_audit_creation_method
;
Olex2 1.2
(compiled 2017.08.10 svn.r3458 for OlexSys, GUI svn.r5381)
;
_audit_update_record
;
2018-04-01 deposited with the CCDC.
2018-04-23 downloaded from the CCDC.
;
_cell_angle_alpha 90
_cell_angle_beta 99.544(4)
_cell_angle_gamma 90
_cell_formula_units_Z 4
_cell_length_a 11.8242(5)
_cell_length_b 5.6357(2)
_cell_length_c 20.6262(8)
_cell_measurement_reflns_used 1936
_cell_measurement_temperature 100.00(10)
_cell_measurement_theta_max 71.9020
_cell_measurement_theta_min 3.7770
_cell_volume 1355.46(9)
_computing_cell_refinement 'CrysAlisPro 1.171.38.43f (Rigaku OD, 2015)'
_computing_data_collection 'CrysAlisPro 1.171.38.43f (Rigaku OD, 2015)'
_computing_data_reduction 'CrysAlisPro 1.171.38.43f (Rigaku OD, 2015)'
_computing_molecular_graphics 'Olex2 (Dolomanov et al., 2009)'
_computing_publication_material 'Olex2 (Dolomanov et al., 2009)'
_computing_structure_refinement 'ShelXL (Sheldrick, 2015)'
_computing_structure_solution 'ShelXT (Sheldrick, 2015)'
_diffrn_ambient_environment N~2~
_diffrn_ambient_temperature 100.00(10)
_diffrn_detector 'CCD plate'
_diffrn_detector_area_resol_mean 5.2684
_diffrn_detector_type AtlasS2
_diffrn_measured_fraction_theta_full 0.999
_diffrn_measured_fraction_theta_max 0.971
_diffrn_measurement_details
;
List of Runs (angles in degrees, time in seconds):

  # Type    Start    End  Width  t~exp~   \w     \q     \k     \f   Frames
#--------------------------------------------------------------------------
  1  \w    -64.00  25.00   1.00    1.00    --  -40.98  57.00 -30.00   89
  2  \w     83.00 110.00   1.00    1.00    --   40.98  38.00 -90.00   27
  3  \w     95.00 176.00   1.00    1.00    --  106.95  30.00 -60.00   81
  4  \w    121.00 161.00   1.00    1.00    --  106.95 125.00 -90.00   40
  5  \w     31.00 135.00   1.00    1.00    --  106.95 -30.00 120.00  104
  6  \w     34.00  87.00   1.00    1.00    --  106.95 -95.00 -30.00   53
  7  \w     91.00 118.00   1.00    1.00    --  106.95-125.00 -90.00   27
  8  \w     34.00 119.00   1.00    1.00    --  106.95 -45.00 -30.00   85
  9  \w   -111.00 -14.00   1.00    1.00    --  -40.98 -57.00-180.00   97
;
_diffrn_measurement_device 'four-circle diffractometer'
_diffrn_measurement_device_type 'SuperNova, Dual, Cu at zero, AtlasS2'
_diffrn_measurement_method '\w scans'
_diffrn_orient_matrix_type 'CrysAlisPro convention (1999,Acta A55,543-557)'
_diffrn_orient_matrix_UB_11 -0.1086137000
_diffrn_orient_matrix_UB_12 -0.0557491000
_diffrn_orient_matrix_UB_13 0.0294337000
_diffrn_orient_matrix_UB_21 -0.0709338000
_diffrn_orient_matrix_UB_22 -0.0090235000
_diffrn_orient_matrix_UB_23 -0.0697058000
_diffrn_orient_matrix_UB_31 0.0250266000
_diffrn_orient_matrix_UB_32 -0.2673628000
_diffrn_orient_matrix_UB_33 -0.0037486000
_diffrn_radiation_monochromator mirror
_diffrn_radiation_probe x-ray
_diffrn_radiation_type CuK\a
_diffrn_radiation_wavelength 1.54184
_diffrn_reflns_av_R_equivalents 0.0393
_diffrn_reflns_av_unetI/netI 0.0505
_diffrn_reflns_Laue_measured_fraction_full 0.999
_diffrn_reflns_Laue_measured_fraction_max 0.971
_diffrn_reflns_limit_h_max 14
_diffrn_reflns_limit_h_min -12
_diffrn_reflns_limit_k_max 4
_diffrn_reflns_limit_k_min -6
_diffrn_reflns_limit_l_max 23
_diffrn_reflns_limit_l_min -25
_diffrn_reflns_number 4637
_diffrn_reflns_point_group_measured_fraction_full 0.679
_diffrn_reflns_point_group_measured_fraction_max 0.649
_diffrn_reflns_theta_full 67.684
_diffrn_reflns_theta_max 73.406
_diffrn_reflns_theta_min 3.791
_diffrn_source 'micro-focus sealed X-ray tube'
_diffrn_source_type 'SuperNova (Cu) X-ray Source'
_exptl_absorpt_coefficient_mu 0.723
_exptl_absorpt_correction_T_max 1.00000
_exptl_absorpt_correction_T_min 0.69282
_exptl_absorpt_correction_type multi-scan
_exptl_absorpt_process_details
;
CrysAlisPro 1.171.38.43f (Rigaku Oxford Diffraction, 2015)
Empirical absorption correction using spherical harmonics,
 implemented in SCALE3 ABSPACK scaling algorithm.
;
_exptl_crystal_colour colorless
_exptl_crystal_density_diffrn 1.398
_exptl_crystal_description block
_exptl_crystal_F_000 592
_exptl_crystal_size_max 0.15
_exptl_crystal_size_mid 0.13
_exptl_crystal_size_min 0.11
_refine_diff_density_max 0.654
_refine_diff_density_min -0.526
_refine_diff_density_rms 0.160
_refine_ls_abs_structure_details
;
 Flack x determined using 699 quotients [(I+)-(I-)]/[(I+)+(I-)]
 (Parsons, Flack and Wagner, Acta Cryst. B69 (2013) 249-259).
;
_refine_ls_abs_structure_Flack 0.0(5)
_refine_ls_extinction_method none
_refine_ls_goodness_of_fit_ref 1.564
_refine_ls_hydrogen_treatment constr
_refine_ls_matrix_type full
_refine_ls_number_parameters 397
_refine_ls_number_reflns 3529
_refine_ls_number_restraints 24
_refine_ls_restrained_S_all 1.565
_refine_ls_R_factor_all 0.1427
_refine_ls_R_factor_gt 0.1363
_refine_ls_shift/su_max 0.007
_refine_ls_shift/su_mean 0.001
_refine_ls_structure_factor_coef Fsqd
_refine_ls_weighting_details 'w=1/[\s^2^(Fo^2^)+(0.2000P)^2^] where P=(Fo^2^+2Fc^2^)/3'
_refine_ls_weighting_scheme calc
_refine_ls_wR_factor_gt 0.3392
_refine_ls_wR_factor_ref 0.3537
_reflns_Friedel_coverage 0.335
_reflns_Friedel_fraction_full 0.359
_reflns_Friedel_fraction_max 0.326
_reflns_number_gt 3164
_reflns_number_total 3529
_reflns_threshold_expression 'I > 2\s(I)'
_cod_data_source_file c8ob00833g2.cif
_cod_data_source_block exp_1202
_cod_depositor_comments 'Adding full bibliography for 7156233.cif.'
_cod_database_code 7156233
_shelx_shelxl_version_number 2017/1
_shelx_space_group_comment
;
The symmetry employed for this shelxl refinement is uniquely defined
by the following loop, which should always be used as a source of
symmetry information in preference to the above space-group names.
They are only intended as comments.
;
_shelx_estimated_absorpt_t_max 0.925
_shelx_estimated_absorpt_t_min 0.899
_reflns_odcompleteness_completeness 100.00
_reflns_odcompleteness_iscentric 1
_reflns_odcompleteness_theta 66.97
_olex2_refinement_description
;
1. Fixed Uiso
 At 1.2 times of:
  All C(H) groups, All N(H) groups
2. Rigid bond restraints
 C00B, C010, C013
 with sigma for 1-2 distances of 0.01 and sigma for 1-3 distances of 0.01
 C00R, C010
 with sigma for 1-2 distances of 0.01 and sigma for 1-3 distances of 0.01
3. Uiso/Uaniso restraints and constraints
C00B \\sim C010 \\sim C013: within 2A with sigma of 0.002 and sigma for
terminal atoms of 0.004
C00R \\sim C010: within 2A with sigma of 0.002 and sigma for terminal atoms of
0.004
4.a Aromatic/amide H refined with riding coordinates:
 C00A(H00A), C17(H17), N00E(H00E), C3(H3), C00J(H00J), C00K(H00K), C2(H2),
 C00M(H00M), N1(H1), C5(H5), C13(H13), C00S(H00S), C00T(H00T), C00U(H00U),
 C4(H4), C15(H15), C011(H011), C013(H013), C014(H014), C16(H16), C7(H7),
 C14(H14)
;
_olex2_submission_special_instructions 'No special instructions were received'
_oxdiff_exptl_absorpt_empirical_details
;
Empirical correction (ABSPACK) includes:
- Absorption correction using spherical harmonics
- Frame scaling
- Detector area scaling
;
_oxdiff_exptl_absorpt_empirical_full_max 1.458
_oxdiff_exptl_absorpt_empirical_full_min 0.811

loop_
_space_group_symop_operation_xyz
'x, y, z'
'x, -y, z+1/2'

loop_
_atom_site_label
_atom_site_type_symbol
_atom_site_fract_x
_atom_site_fract_y
_atom_site_fract_z
_atom_site_U_iso_or_equiv
_atom_site_adp_type
_atom_site_occupancy
_atom_site_site_symmetry_order
_atom_site_calc_flag
_atom_site_refinement_flags_posn
_atom_site_refinement_flags_adp
O001 O 0.2903(5) 0.9771(9) 0.3969(2) 0.0427(12) Uani 1 1 d . .
O1 O 0.6715(5) -0.4125(8) 0.6051(2) 0.0396(12) Uani 1 1 d . .
N3 N 0.6266(5) -0.0964(10) 0.5405(3) 0.0395(15) Uani 1 1 d . .
N2 N 0.8253(5) -0.0687(11) 0.4293(3) 0.0359(13) Uani 1 1 d . .
C005 C 0.1926(6) 1.0976(10) 0.4143(3) 0.0325(15) Uani 1 1 d . .
N006 N 0.2027(6) 0.5390(13) 0.5752(3) 0.0481(16) Uani 1 1 d . .
C007 C 0.1511(5) 1.2903(10) 0.3727(3) 0.0284(13) Uani 1 1 d . .
N008 N 0.1584(5) 1.0059(11) 0.4630(3) 0.0388(14) Uani 1 1 d . .
C009 C 0.2184(5) 0.6618(11) 0.5335(3) 0.0304(14) Uani 1 1 d . .
C00A C 0.2115(5) 1.3814(11) 0.3274(3) 0.0316(14) Uani 1 1 d . .
H00A H 0.280330 1.311951 0.321338 0.038 Uiso 1 1 calc R .
C00B C 0.4850(6) 0.6567(11) 0.3873(3) 0.0335(9) Uani 1 1 d . U
C17 C 0.4912(6) -0.3353(12) 0.6717(3) 0.0338(14) Uani 1 1 d . .
H17 H 0.535574 -0.472193 0.678174 0.041 Uiso 1 1 calc R .
C1 C 0.8563(5) -0.7778(11) 0.6202(3) 0.0292(13) Uani 1 1 d . .
N00E N 0.5238(5) 0.3303(10) 0.4565(3) 0.0351(13) Uani 1 1 d . .
H00E H 0.554756 0.203002 0.474344 0.042 Uiso 1 1 calc R .
C18 C 0.7832(5) -0.1395(11) 0.4701(3) 0.0284(13) Uani 1 1 d . .
C3 C 0.8418(6) -1.0510(14) 0.7083(4) 0.0404(17) Uani 1 1 d . .
H3 H 0.806360 -1.101049 0.742982 0.048 Uiso 1 1 calc R .
C11 C 0.6027(5) -0.2171(12) 0.5871(3) 0.0346(15) Uani 1 1 d . .
C12 C 0.5115(6) -0.1689(11) 0.6254(3) 0.0325(14) Uani 1 1 d . .
C00J C 0.0454(6) 1.3957(13) 0.3809(3) 0.0393(16) Uani 1 1 d . .
H00J H 0.002947 1.333259 0.411038 0.047 Uiso 1 1 calc R .
C00K C 0.0665(6) 1.6865(12) 0.2992(4) 0.0416(18) Uani 1 1 d . .
H00K H 0.040019 1.820155 0.274869 0.050 Uiso 1 1 calc R .
C2 C 0.7994(6) -0.8585(13) 0.6713(3) 0.0360(16) Uani 1 1 d . .
H2 H 0.733844 -0.781537 0.679767 0.043 Uiso 1 1 calc R .
C00M C 0.6602(6) 0.5679(12) 0.3166(4) 0.0405(17) Uani 1 1 d . .
H00M H 0.718468 0.539038 0.292386 0.049 Uiso 1 1 calc R .
N1 N 0.9883(5) -0.7955(11) 0.5533(3) 0.0441(15) Uani 1 1 d . .
H1 H 1.045761 -0.841437 0.535813 0.053 Uiso 1 1 calc R .
C00O C 0.5575(6) 0.4530(11) 0.4026(4) 0.0357(16) Uani 1 1 d . .
C5 C 0.9946(6) -1.1002(12) 0.6434(4) 0.0399(17) Uani 1 1 d . .
H5 H 1.057974 -1.182830 0.633941 0.048 Uiso 1 1 calc R .
C13 C 0.4450(6) 0.0296(12) 0.6157(4) 0.0409(17) Uani 1 1 d . .
H13 H 0.458886 0.140008 0.584406 0.049 Uiso 1 1 calc R .
C00R C 0.3112(6) 0.8019(12) 0.4418(4) 0.0379(10) Uani 1 1 d . U
C00S C 0.5917(7) 0.7654(13) 0.3028(4) 0.0409(16) Uani 1 1 d . .
H00S H 0.603788 0.867806 0.269268 0.049 Uiso 1 1 calc R .
C00T C 0.1696(6) 1.5780(12) 0.2906(4) 0.0374(16) Uani 1 1 d . .
H00T H 0.210721 1.638922 0.259677 0.045 Uiso 1 1 calc R .
C00U C 0.6433(6) 0.4096(12) 0.3667(4) 0.0432(18) Uani 1 1 d . .
H00U H 0.689826 0.276486 0.375453 0.052 Uiso 1 1 calc R .
C4 C 0.9377(6) -1.1717(12) 0.6942(4) 0.0389(16) Uani 1 1 d . .
H4 H 0.964385 -1.303513 0.719255 0.047 Uiso 1 1 calc R .
C15 C 0.3359(6) -0.0963(13) 0.6980(4) 0.0416(17) Uani 1 1 d . .
H15 H 0.276635 -0.074309 0.721917 0.050 Uiso 1 1 calc R .
C10 C 0.7211(6) -0.2153(13) 0.5223(3) 0.0366(15) Uani 1 1 d . .
C6 C 0.9534(5) -0.9026(11) 0.6078(3) 0.0323(14) Uani 1 1 d . .
C00Z C 0.2318(7) 0.8185(13) 0.4821(3) 0.0396(16) Uani 1 1 d . .
C010 C 0.4045(6) 0.6451(12) 0.4366(4) 0.0365(7) Uani 1 1 d . U
C011 C 0.0061(6) 1.5936(13) 0.3435(4) 0.0413(17) Uani 1 1 d . .
H011 H -0.062978 1.663321 0.349037 0.050 Uiso 1 1 calc R .
C8 C 0.8330(6) -0.5850(11) 0.5717(4) 0.0379(17) Uani 1 1 d . .
C013 C 0.4327(6) 0.4508(12) 0.4753(4) 0.0353(10) Uani 1 1 d . U
H013 H 0.395589 0.405492 0.509710 0.042 Uiso 1 1 calc R .
C014 C 0.5048(7) 0.8122(12) 0.3388(3) 0.0400(17) Uani 1 1 d . .
H014 H 0.459999 0.947872 0.330120 0.048 Uiso 1 1 calc R .
C16 C 0.4049(6) -0.2969(16) 0.7083(4) 0.0454(18) Uani 1 1 d . .
H16 H 0.392928 -0.406543 0.740135 0.055 Uiso 1 1 calc R .
C9 C 0.7489(6) -0.4037(13) 0.5624(4) 0.0394(16) Uani 1 1 d . .
C7 C 0.9202(7) -0.6109(13) 0.5318(4) 0.0418(17) Uani 1 1 d . .
H7 H 0.928553 -0.514506 0.496338 0.050 Uiso 1 1 calc R .
C14 C 0.3559(6) 0.0716(14) 0.6516(4) 0.050(2) Uani 1 1 d . .
H14 H 0.311395 0.208171 0.644655 0.060 Uiso 1 1 calc R .

loop_
_atom_site_aniso_label
_atom_site_aniso_U_11
_atom_site_aniso_U_22
_atom_site_aniso_U_33
_atom_site_aniso_U_23
_atom_site_aniso_U_13
_atom_site_aniso_U_12
O001 0.052(3) 0.044(3) 0.033(2) 0.000(2) 0.009(2) -0.014(2)
O1 0.060(3) 0.035(2) 0.0235(19) -0.0031(18) 0.0057(18) -0.016(2)
N3 0.036(3) 0.027(3) 0.053(3) -0.008(2) 0.003(3) 0.001(2)
N2 0.033(2) 0.041(3) 0.037(3) -0.008(2) 0.014(2) -0.004(2)
C005 0.036(3) 0.018(3) 0.039(3) -0.005(2) -0.007(3) 0.004(2)
N006 0.043(3) 0.062(4) 0.041(3) 0.004(3) 0.014(2) -0.010(3)
C007 0.027(3) 0.020(3) 0.038(3) -0.009(2) 0.005(2) 0.003(2)
N008 0.033(3) 0.043(3) 0.039(3) -0.007(2) 0.003(2) 0.007(2)
C009 0.030(3) 0.027(3) 0.033(3) 0.002(2) 0.003(2) -0.002(2)
C00A 0.021(3) 0.032(3) 0.039(3) -0.010(3) -0.003(2) 0.001(2)
C00B 0.0292(17) 0.0274(17) 0.0397(17) -0.0145(16) -0.0063(16) 0.0051(16)
C17 0.034(3) 0.035(3) 0.032(3) -0.003(3) 0.003(2) 0.021(2)
C1 0.026(3) 0.029(3) 0.030(3) -0.017(2) -0.002(2) -0.002(2)
N00E 0.036(3) 0.026(3) 0.046(3) 0.000(2) 0.014(2) 0.002(2)
C18 0.024(3) 0.029(3) 0.031(3) -0.006(2) 0.001(2) -0.002(2)
C3 0.034(3) 0.042(4) 0.044(3) 0.000(3) 0.004(3) -0.003(3)
C11 0.022(3) 0.036(3) 0.043(3) -0.021(3) -0.001(2) 0.002(2)
C12 0.030(3) 0.026(3) 0.036(3) -0.012(2) -0.010(2) 0.004(2)
C00J 0.036(3) 0.044(4) 0.040(3) -0.005(3) 0.014(2) 0.013(3)
C00K 0.038(3) 0.025(3) 0.054(4) -0.005(3) -0.017(3) 0.001(3)
C2 0.027(3) 0.045(4) 0.033(3) 0.003(3) -0.002(2) -0.001(3)
C00M 0.031(3) 0.034(3) 0.052(4) -0.010(3) -0.007(3) 0.003(3)
N1 0.040(3) 0.045(3) 0.049(3) -0.008(3) 0.010(2) 0.010(3)
C00O 0.031(3) 0.016(3) 0.058(4) -0.005(3) 0.000(3) 0.000(2)
C5 0.026(3) 0.031(3) 0.060(4) -0.009(3) -0.001(3) 0.004(3)
C13 0.040(3) 0.024(3) 0.061(4) 0.005(3) 0.016(3) 0.010(3)
C00R 0.0347(18) 0.0331(18) 0.0431(18) -0.0139(17) -0.0022(16) 0.0037(17)
C00S 0.046(4) 0.037(3) 0.035(3) -0.006(3) -0.005(3) 0.014(3)
C00T 0.027(3) 0.035(3) 0.048(4) 0.006(3) -0.002(3) 0.003(3)
C00U 0.026(3) 0.028(3) 0.078(5) 0.001(3) 0.013(3) 0.008(2)
C4 0.035(3) 0.022(3) 0.056(4) 0.001(3) -0.005(3) 0.008(3)
C15 0.026(3) 0.040(4) 0.059(4) -0.017(3) 0.008(3) 0.001(3)
C10 0.040(3) 0.037(3) 0.034(3) -0.004(3) 0.009(3) -0.007(3)
C6 0.027(3) 0.029(3) 0.040(3) -0.005(3) 0.003(2) 0.006(2)
C00Z 0.048(4) 0.041(4) 0.029(3) -0.002(3) 0.004(3) -0.005(3)
C010 0.0312(12) 0.0318(12) 0.0432(12) -0.0144(12) -0.0034(12) 0.0059(12)
C011 0.037(3) 0.043(4) 0.042(3) -0.004(3) 0.003(3) 0.021(3)
C8 0.039(3) 0.020(3) 0.048(4) -0.010(3) -0.012(3) 0.003(3)
C013 0.0299(17) 0.0326(17) 0.0420(17) -0.0100(16) 0.0021(16) 0.0064(16)
C014 0.047(4) 0.033(3) 0.036(3) -0.010(3) -0.008(3) 0.017(3)
C16 0.037(3) 0.062(5) 0.037(3) -0.006(3) 0.004(3) 0.011(3)
C9 0.037(3) 0.035(3) 0.046(4) -0.007(3) 0.006(3) -0.010(3)
C7 0.044(4) 0.039(4) 0.042(3) -0.007(3) 0.007(3) 0.006(3)
C14 0.028(3) 0.040(4) 0.083(5) -0.019(4) 0.017(3) 0.010(3)

loop_
_atom_type_symbol
_atom_type_description
_atom_type_scat_dispersion_real
_atom_type_scat_dispersion_imag
_atom_type_scat_source
C C 0.0181 0.0091 'International Tables Vol C Tables 4.2.6.8 and 6.1.1.4'
H H 0.0000 0.0000 'International Tables Vol C Tables 4.2.6.8 and 6.1.1.4'
N N 0.0311 0.0180 'International Tables Vol C Tables 4.2.6.8 and 6.1.1.4'
O O 0.0492 0.0322 'International Tables Vol C Tables 4.2.6.8 and 6.1.1.4'

loop_
_geom_angle_atom_site_label_1
_geom_angle_atom_site_label_2
_geom_angle_atom_site_label_3
_geom_angle
C00R O001 C005 103.8(5)
C9 O1 C11 103.0(5)
C11 N3 C10 103.8(6)
C007 C005 O001 115.0(6)
N008 C005 O001 112.6(5)
N008 C005 C007 132.3(7)
C00A C007 C005 122.2(6)
C00A C007 C00J 119.7(6)
C00J C007 C005 118.1(6)
C005 N008 C00Z 105.8(6)
N006 C009 C00Z 176.9(8)
C007 C00A H00A 120.2
C007 C00A C00T 119.6(6)
C00T C00A H00A 120.2
C00O C00B C010 103.8(6)
C014 C00B C00O 120.0(7)
C014 C00B C010 136.1(6)
C12 C17 H17 120.1
C16 C17 H17 120.1
C16 C17 C12 119.8(6)
C2 C1 C8 133.2(6)
C6 C1 C2 118.5(6)
C6 C1 C8 108.3(6)
C00O N00E H00E 125.9
C013 N00E H00E 125.9
C013 N00E C00O 108.3(5)
N2 C18 C10 175.1(7)
C2 C3 H3 119.9
C2 C3 C4 120.2(7)
C4 C3 H3 119.9
O1 C11 C12 117.1(6)
N3 C11 O1 116.3(6)
N3 C11 C12 126.6(6)
C17 C12 C11 118.2(6)
C13 C12 C17 119.7(7)
C13 C12 C11 122.0(7)
C007 C00J H00J 120.4
C011 C00J C007 119.3(7)
C011 C00J H00J 120.4
C00T C00K H00K 120.5
C011 C00K H00K 120.5
C011 C00K C00T 118.9(6)
C1 C2 H2 120.2
C3 C2 C1 119.6(7)
C3 C2 H2 120.2
C00S C00M H00M 119.5
C00S C00M C00U 121.0(7)
C00U C00M H00M 119.5
C6 N1 H1 124.5
C7 N1 H1 124.5
C7 N1 C6 111.0(6)
N00E C00O C00B 109.0(6)
C00U C00O C00B 119.4(7)
C00U C00O N00E 131.6(6)
C4 C5 H5 121.2
C6 C5 H5 121.2
C6 C5 C4 117.5(6)
C12 C13 H13 119.2
C12 C13 C14 121.6(7)
C14 C13 H13 119.2
O001 C00R C00Z 107.7(6)
O001 C00R C010 117.1(7)
C00Z C00R C010 135.2(7)
C00M C00S H00S 119.8
C00M C00S C014 120.3(8)
C014 C00S H00S 119.8
C00A C00T C00K 121.3(7)
C00A C00T H00T 119.4
C00K C00T H00T 119.4
C00M C00U H00U 120.3
C00O C00U C00M 119.4(6)
C00O C00U H00U 120.3
C3 C4 C5 121.8(6)
C3 C4 H4 119.1
C5 C4 H4 119.1
C16 C15 H15 120.2
C16 C15 C14 119.7(7)
C14 C15 H15 120.2
N3 C10 C18 125.1(6)
C9 C10 N3 109.5(6)
C9 C10 C18 125.3(7)
N1 C6 C1 106.8(5)
C5 C6 C1 122.3(7)
C5 C6 N1 130.8(6)
N008 C00Z C009 123.3(7)
C00R C00Z N008 110.1(6)
C00R C00Z C009 126.4(7)
C00R C010 C00B 127.3(6)
C013 C010 C00B 108.1(6)
C013 C010 C00R 124.6(7)
C00J C011 H011 119.4
C00K C011 C00J 121.2(7)
C00K C011 H011 119.4
C9 C8 C1 132.4(7)
C9 C8 C7 123.5(7)
C7 C8 C1 104.1(6)
N00E C013 H013 124.6
C010 C013 N00E 110.9(7)
C010 C013 H013 124.6
C00B C014 C00S 119.7(6)
C00B C014 H014 120.1
C00S C014 H014 120.1
C17 C16 C15 120.8(8)
C17 C16 H16 119.6
C15 C16 H16 119.6
O1 C9 C8 114.5(6)
C10 C9 O1 107.5(6)
C10 C9 C8 138.0(7)
N1 C7 C8 109.8(7)
N1 C7 H7 125.1
C8 C7 H7 125.1
C13 C14 H14 120.8
C15 C14 C13 118.4(7)
C15 C14 H14 120.8

loop_
_geom_bond_atom_site_label_1
_geom_bond_atom_site_label_2
_geom_bond_distance
O001 C005 1.435(9)
O001 C00R 1.348(9)
O1 C11 1.384(8)
O1 C9 1.372(9)
N3 C11 1.247(10)
N3 C10 1.406(9)
N2 C18 1.121(9)
C005 C007 1.420(9)
C005 N008 1.256(10)
N006 C009 1.144(9)
C007 C00A 1.366(9)
C007 C00J 1.419(9)
N008 C00Z 1.383(10)
C009 C00Z 1.408(9)
C00A H00A 0.9300
C00A C00T 1.388(9)
C00B C00O 1.436(9)
C00B C010 1.505(11)
C00B C014 1.379(10)
C17 H17 0.9300
C17 C12 1.387(10)
C17 C16 1.383(10)
C1 C2 1.417(9)
C1 C6 1.406(9)
C1 C8 1.471(10)
N00E H00E 0.8600
N00E C00O 1.421(10)
N00E C013 1.382(9)
C18 C10 1.463(9)
C3 H3 0.9300
C3 C2 1.372(10)
C3 C4 1.394(10)
C11 C12 1.465(10)
C12 C13 1.363(9)
C00J H00J 0.9300
C00J C011 1.391(10)
C00K H00K 0.9300
C00K C00T 1.400(10)
C00K C011 1.356(11)
C2 H2 0.9300
C00M H00M 0.9300
C00M C00S 1.378(10)
C00M C00U 1.404(11)
N1 H1 0.8600
N1 C6 1.397(10)
N1 C7 1.345(10)
C00O C00U 1.374(11)
C5 H5 0.9300
C5 C4 1.395(12)
C5 C6 1.378(9)
C13 H13 0.9300
C13 C14 1.405(11)
C00R C00Z 1.356(11)
C00R C010 1.432(9)
C00S H00S 0.9300
C00S C014 1.389(11)
C00T H00T 0.9300
C00U H00U 0.9300
C4 H4 0.9300
C15 H15 0.9300
C15 C16 1.390(11)
C15 C14 1.393(12)
C10 C9 1.353(10)
C010 C013 1.363(10)
C011 H011 0.9300
C8 C9 1.416(10)
C8 C7 1.430(11)
C013 H013 0.9300
C014 H014 0.9300
C16 H16 0.9300
C7 H7 0.9300
C14 H14 0.9300
